data_4126475
loop_
_publ_author_name
'Liu, Luping'
'Kim, Hyejin'
'Xie, Youwei'
'Far\`es, Christophe'
'Kaib, Philip S. J.'
'Goddard, Richard'
'List, Benjamin'

_publ_section_title
;
 Catalytic Asymmetric [4+2]-Cycloaddition of Dienes with Aldehydes
;
_journal_name_full 'Journal of the American Chemical Society'
_journal_paper_doi 10.1021/jacs.7b08357
_journal_year 2017
_chemical_absolute_configuration ad
_chemical_formula_moiety 'C13 H15 Br O'
_chemical_formula_sum 'C13 H15 Br O'
_chemical_formula_weight 267.16
_chemical_name_systematic
;
 (R)-2-(4-bromophenyl)-4,5-dimethyl-3,6-dihydro-2H-pyran
;
_chemical_properties_physical heat-sensitive
_space_group_crystal_system orthorhombic
_space_group_IT_number 19
_space_group_name_Hall 'P 2ac 2ab'
_space_group_name_H-M_alt 'P 21 21 21'
_symmetry_space_group_name_Hall 'P 2ac 2ab'
_symmetry_space_group_name_H-M 'P 21 21 21'
_atom_sites_solution_hydrogens geom
_atom_sites_solution_primary direct
_atom_sites_solution_secondary difmap
_audit_block_code LIL-LB-836_10450
_audit_creation_date 2016-12-19
_audit_creation_method SHELXL-2014/7
_cell_angle_alpha 90
_cell_angle_beta 90
_cell_angle_gamma 90
_cell_formula_units_Z 4
_cell_length_a 6.836(2)
_cell_length_b 11.5511(9)
_cell_length_c 15.3107(9)
_cell_measurement_reflns_used 71272
_cell_measurement_temperature 100(2)
_cell_measurement_theta_max 33.1
_cell_measurement_theta_min 2.6595
_cell_volume 1209.0(4)
_computing_cell_refinement 'REVALCCD V. 1.6, 2008'
_computing_data_collection 'DATCOL (Bruker AXS, 2006)'
_computing_data_reduction 'REVALCCD V. 1.6, 2008'
_computing_molecular_graphics 'DIAMOND (Crystal Impact GbR, 1997-2013)'
_computing_structure_refinement 'SHELXL (Sheldrick, 2015)'
_computing_structure_solution 'SHELXT (Sheldrick, 2015)'
_diffrn_ambient_temperature 100(2)
_diffrn_detector_area_resol_mean 18.02
_diffrn_measured_fraction_theta_full 0.991
_diffrn_measured_fraction_theta_max 0.995
_diffrn_measurement_device_type 'Bruker AXS Enraf-Nonius KappaCCD'
_diffrn_measurement_method 'CCD \f- and \w-scans'
_diffrn_radiation_monochromator 'Incoatec Helios focusing multilayer optics'
_diffrn_radiation_source '0.2 x 2mm^2^ focus rotating anode'
_diffrn_radiation_type MoK\a
_diffrn_radiation_wavelength 0.71073
_diffrn_reflns_av_R_equivalents 0.0406
_diffrn_reflns_av_unetI/netI 0.0162
_diffrn_reflns_Laue_measured_fraction_full 0.991
_diffrn_reflns_Laue_measured_fraction_max 0.995
_diffrn_reflns_limit_h_max 10
_diffrn_reflns_limit_h_min -10
_diffrn_reflns_limit_k_max 17
_diffrn_reflns_limit_k_min -17
_diffrn_reflns_limit_l_max 23
_diffrn_reflns_limit_l_min -23
_diffrn_reflns_number 65284
_diffrn_reflns_point_group_measured_fraction_full 0.993
_diffrn_reflns_point_group_measured_fraction_max 0.996
_diffrn_reflns_theta_full 25.242
_diffrn_reflns_theta_max 33.119
_diffrn_reflns_theta_min 3.528
_exptl_absorpt_coefficient_mu 3.372
_exptl_absorpt_correction_T_max 0.75447
_exptl_absorpt_correction_T_min 0.51719
_exptl_absorpt_correction_type gaussian
_exptl_absorpt_process_details 'SADABS (Bruker AXS, 2012)'
_exptl_crystal_colour colourless
_exptl_crystal_density_diffrn 1.468
_exptl_crystal_description prism
_exptl_crystal_F_000 544
_exptl_crystal_recrystallization_method 'Re-crystallisation from solvent:  pentane'
_exptl_crystal_size_max 0.23
_exptl_crystal_size_mid 0.15
_exptl_crystal_size_min 0.09
_refine_diff_density_max 0.463
_refine_diff_density_min -0.355
_refine_diff_density_rms 0.051
_refine_ls_abs_structure_details
;
 Flack x determined using 1850 quotients [(I+)-(I-)]/[(I+)+(I-)]
 (Parsons, Flack and Wagner, Acta Cryst. B69 (2013) 249-259).
;
_refine_ls_abs_structure_Flack -0.006(3)
_refine_ls_extinction_method none
_refine_ls_goodness_of_fit_ref 1.109
_refine_ls_hydrogen_treatment constr
_refine_ls_matrix_type full
_refine_ls_number_parameters 138
_refine_ls_number_reflns 4595
_refine_ls_number_restraints 0
_refine_ls_restrained_S_all 1.109
_refine_ls_R_factor_all 0.0220
_refine_ls_R_factor_gt 0.0203
_refine_ls_shift/su_max 0.001
_refine_ls_shift/su_mean 0.000
_refine_ls_structure_factor_coef Fsqd
_refine_ls_weighting_details 'w=1/[\s^2^(Fo^2^)+(0.0221P)^2^+0.3606P] where P=(Fo^2^+2Fc^2^)/3'
_refine_ls_weighting_scheme calc
_refine_ls_wR_factor_gt 0.0521
_refine_ls_wR_factor_ref 0.0530
_reflns_Friedel_coverage 0.756
_reflns_Friedel_fraction_full 0.997
_reflns_Friedel_fraction_max 0.998
_reflns_number_gt 4427
_reflns_number_total 4595
_reflns_threshold_expression 'I > 2\s(I)'
_cod_data_source_file ja7b08357_si_001.cif
_cod_data_source_block 3f
_cod_original_cell_volume 1208.9(4)
_cod_database_code 4126475
_shelx_shelxl_version_number 2014/7
_shelx_space_group_comment
;
The symmetry employed for this shelxl refinement is uniquely defined
by the following loop, which should always be used as a source of
symmetry information in preference to the above space-group names.
They are only intended as comments.
;
_shelx_estimated_absorpt_t_min 0.511
_shelx_estimated_absorpt_t_max 0.751

loop_
_space_group_symop_operation_xyz
'x, y, z'
'-x+1/2, -y, z+1/2'
'-x, y+1/2, -z+1/2'
'x+1/2, -y+1/2, -z'

loop_
_atom_site_label
_atom_site_type_symbol
_atom_site_fract_x
_atom_site_fract_y
_atom_site_fract_z
_atom_site_U_iso_or_equiv
_atom_site_adp_type
_atom_site_occupancy
_atom_site_site_symmetry_order
_atom_site_calc_flag
_atom_site_refinement_flags_posn
_atom_site_refinement_flags_adp
C1 C 0.2649(2) 0.31886(15) 0.58840(9) 0.0179(2) Uani 1 1 d . .
H1 H 0.2141 0.3330 0.5281 0.021 Uiso 1 1 calc R U
C2 C 0.0983(2) 0.33294(15) 0.65405(10) 0.0203(2) Uani 1 1 d . .
H2A H -0.0170 0.2890 0.6333 0.024 Uiso 1 1 calc R U
H2B H 0.1388 0.2996 0.7108 0.024 Uiso 1 1 calc R U
C3 C 0.0412(2) 0.45776(16) 0.66716(11) 0.0205(3) Uani 1 1 d . .
C4 C 0.1547(2) 0.54322(15) 0.63708(10) 0.0205(3) Uani 1 1 d . .
C5 C 0.3487(2) 0.51668(15) 0.59450(12) 0.0234(3) Uani 1 1 d . .
H5A H 0.3372 0.5309 0.5309 0.028 Uiso 1 1 calc R U
H5B H 0.4484 0.5707 0.6177 0.028 Uiso 1 1 calc R U
C6 C -0.1475(3) 0.47500(19) 0.71628(15) 0.0321(4) Uani 1 1 d . .
H6A H -0.1378 0.4383 0.7738 0.048 Uiso 1 1 calc R U
H6B H -0.2553 0.4399 0.6834 0.048 Uiso 1 1 calc R U
H6C H -0.1722 0.5580 0.7235 0.048 Uiso 1 1 calc R U
C7 C 0.1107(3) 0.67048(16) 0.64221(12) 0.0277(3) Uani 1 1 d . .
H7A H -0.0276 0.6816 0.6568 0.042 Uiso 1 1 calc R U
H7B H 0.1386 0.7068 0.5857 0.042 Uiso 1 1 calc R U
H7C H 0.1924 0.7061 0.6874 0.042 Uiso 1 1 calc R U
C8 C 0.3544(2) 0.19974(13) 0.59287(9) 0.0174(3) Uani 1 1 d . .
C9 C 0.5089(2) 0.17724(16) 0.65002(10) 0.0199(3) Uani 1 1 d . .
H9 H 0.5614 0.2382 0.6845 0.024 Uiso 1 1 calc R U
C10 C 0.5871(2) 0.06592(15) 0.65699(11) 0.0216(3) Uani 1 1 d . .
H10 H 0.6922 0.0506 0.6959 0.026 Uiso 1 1 calc R U
C11 C 0.5082(2) -0.02206(14) 0.60604(10) 0.0202(3) Uani 1 1 d . .
C12 C 0.3551(3) -0.00181(14) 0.54863(11) 0.0218(3) Uani 1 1 d . .
H12 H 0.3031 -0.0630 0.5142 0.026 Uiso 1 1 calc R U
C13 C 0.2789(2) 0.10969(15) 0.54221(11) 0.0208(3) Uani 1 1 d . .
H13 H 0.1743 0.1246 0.5029 0.025 Uiso 1 1 calc R U
Br1 Br 0.61502(3) -0.17356(2) 0.61574(2) 0.02929(5) Uani 1 1 d . .
O1 O 0.41480(15) 0.40130(10) 0.60776(8) 0.0206(2) Uani 1 1 d . .

loop_
_atom_site_aniso_label
_atom_site_aniso_U_11
_atom_site_aniso_U_22
_atom_site_aniso_U_33
_atom_site_aniso_U_23
_atom_site_aniso_U_13
_atom_site_aniso_U_12
C1 0.0163(5) 0.0213(6) 0.0162(5) -0.0002(5) -0.0004(4) 0.0028(5)
C2 0.0153(5) 0.0243(6) 0.0213(6) -0.0020(6) 0.0026(5) 0.0011(6)
C3 0.0154(6) 0.0273(8) 0.0189(6) -0.0055(6) -0.0004(5) 0.0024(5)
C4 0.0188(6) 0.0240(7) 0.0188(6) -0.0037(5) -0.0018(5) 0.0053(5)
C5 0.0225(7) 0.0201(7) 0.0275(7) 0.0037(5) 0.0059(6) 0.0038(5)
C6 0.0192(7) 0.0364(10) 0.0407(10) -0.0114(8) 0.0081(7) 0.0029(7)
C7 0.0285(7) 0.0251(7) 0.0295(7) -0.0028(6) -0.0014(6) 0.0078(8)
C8 0.0160(6) 0.0213(7) 0.0150(5) 0.0000(4) 0.0008(4) 0.0021(5)
C9 0.0203(6) 0.0221(6) 0.0174(6) -0.0019(6) -0.0036(5) 0.0019(6)
C10 0.0219(7) 0.0245(7) 0.0185(6) 0.0007(5) -0.0039(5) 0.0043(6)
C11 0.0217(6) 0.0204(6) 0.0183(7) 0.0019(5) 0.0012(5) 0.0032(5)
C12 0.0228(7) 0.0220(7) 0.0207(6) -0.0021(5) -0.0025(5) 0.0000(6)
C13 0.0186(6) 0.0245(7) 0.0192(6) -0.0010(6) -0.0029(5) 0.0021(5)
Br1 0.03744(9) 0.02143(7) 0.02901(8) 0.00353(7) -0.00114(7) 0.00719(7)
O1 0.0152(4) 0.0198(5) 0.0267(6) 0.0023(4) 0.0031(4) 0.0016(4)

loop_
_atom_type_symbol
_atom_type_description
_atom_type_scat_dispersion_real
_atom_type_scat_dispersion_imag
_atom_type_scat_source
C C 0.0033 0.0016 'International Tables Vol C Tables 4.2.6.8 and 6.1.1.4'
H H 0.0000 0.0000 'International Tables Vol C Tables 4.2.6.8 and 6.1.1.4'
Br Br -0.2901 2.4595 'International Tables Vol C Tables 4.2.6.8 and 6.1.1.4'
O O 0.0106 0.0060 'International Tables Vol C Tables 4.2.6.8 and 6.1.1.4'

loop_
_exptl_crystal_face_index_h
_exptl_crystal_face_index_k
_exptl_crystal_face_index_l
_exptl_crystal_face_perp_dist
1.00 0.00 1.00 0.0500
1.00 0.00 4.00 0.0700
0.00 2.00 -1.00 0.0600
0.00 -2.00 1.00 0.0400
-1.00 1.00 1.00 0.1000
1.00 -1.00 -1.00 0.1300
-1.00 0.00 -4.00 0.0800

loop_
_geom_angle_atom_site_label_1
_geom_angle_atom_site_label_2
_geom_angle_atom_site_label_3
_geom_angle
O1 C1 C8 107.89(12)
O1 C1 C2 109.09(13)
C8 C1 C2 111.72(13)
C3 C2 C1 112.47(14)
C4 C3 C6 124.83(17)
C4 C3 C2 120.68(14)
C6 C3 C2 114.48(16)
C3 C4 C7 126.01(15)
C3 C4 C5 120.57(15)
C7 C4 C5 113.41(15)
O1 C5 C4 114.07(14)
C9 C8 C13 119.29(15)
C9 C8 C1 120.38(14)
C13 C8 C1 120.29(14)
C8 C9 C10 120.58(15)
C11 C10 C9 118.82(14)
C12 C11 C10 121.68(15)
C12 C11 Br1 119.63(13)
C10 C11 Br1 118.70(12)
C11 C12 C13 118.89(15)
C12 C13 C8 120.74(15)
C5 O1 C1 111.52(12)

loop_
_geom_bond_atom_site_label_1
_geom_bond_atom_site_label_2
_geom_bond_distance
C1 O1 1.430(2)
C1 C8 1.508(2)
C1 C2 1.528(2)
C2 C3 1.507(2)
C3 C4 1.337(3)
C3 C6 1.506(2)
C4 C7 1.502(2)
C4 C5 1.509(2)
C5 O1 1.422(2)
C8 C9 1.396(2)
C8 C13 1.397(2)
C9 C10 1.397(2)
C10 C11 1.390(2)
C11 C12 1.387(2)
C11 Br1 1.9020(16)
C12 C13 1.393(2)
